data_4027351
loop_
_publ_author_name
'Mar\'ia Garc\'ia-Valverde'
'Ignacio Alfonso'
'David Qui\~nonero'
'Roberto Quesada'

_publ_section_title
;
 Conformational Analysis of a Model Synthetic Prodiginine
;
_journal_name_full 'Journal of Organic Chemistry'
_journal_page_first 6538
_journal_page_last 6544
_journal_paper_doi 10.1021/jo301008c
_journal_volume 77
_journal_year 2012
_chemical_formula_moiety 'C18 H22 N3 O, C16 H17 N3 O, 2(C H3 O3 S), C2 H5 '
_chemical_formula_sum 'C19 H25 N3 O4 S'
_chemical_formula_weight 782.96
_chemical_name_systematic
; 
 ? 
;
_space_group_IT_number 2
_symmetry_cell_setting triclinic
_symmetry_space_group_name_Hall '-P 1'
_symmetry_space_group_name_H-M 'P -1'
_atom_sites_solution_hydrogens geom
_atom_sites_solution_primary direct
_atom_sites_solution_secondary difmap
_audit_creation_method SHELXL-97
_cell_angle_alpha 83.838(2)
_cell_angle_beta 86.955(2)
_cell_angle_gamma 89.422(2)
_cell_formula_units_Z 4
_cell_length_a 9.5644(9)
_cell_length_b 10.5005(10)
_cell_length_c 19.7780(19)
_cell_measurement_reflns_used 2461
_cell_measurement_temperature 298(2)
_cell_measurement_theta_max 19.95
_cell_measurement_theta_min 2.31
_cell_volume 1972.0(3)
_computing_cell_refinement 'Bruker SMART'
_computing_data_collection 'Bruker SMART'
_computing_data_reduction 'Bruker SAINT'
_computing_molecular_graphics 'Bruker SHELXTL'
_computing_publication_material 'Bruker SHELXTL'
_computing_structure_refinement 'SHELXL-97 (Sheldrick, 1997)'
_computing_structure_solution 'SHELXS-97 (Sheldrick, 1990)'
_diffrn_ambient_temperature 298(2)
_diffrn_measured_fraction_theta_full 0.997
_diffrn_measured_fraction_theta_max 0.997
_diffrn_measurement_device_type 'CCD area detector'
_diffrn_measurement_method 'omega scans'
_diffrn_radiation_monochromator graphite
_diffrn_radiation_source 'fine-focus sealed tube'
_diffrn_radiation_type MoK\a
_diffrn_radiation_wavelength 0.71073
_diffrn_reflns_av_R_equivalents 0.0643
_diffrn_reflns_av_sigmaI/netI 0.0791
_diffrn_reflns_limit_h_max 11
_diffrn_reflns_limit_h_min -11
_diffrn_reflns_limit_k_max 12
_diffrn_reflns_limit_k_min -12
_diffrn_reflns_limit_l_max 23
_diffrn_reflns_limit_l_min -23
_diffrn_reflns_number 19585
_diffrn_reflns_theta_full 25.00
_diffrn_reflns_theta_max 25.00
_diffrn_reflns_theta_min 1.04
_diffrn_standards_decay_% 0
_exptl_absorpt_coefficient_mu 0.194
_exptl_absorpt_correction_type none
_exptl_crystal_colour pink
_exptl_crystal_density_diffrn 1.319
_exptl_crystal_description prism
_exptl_crystal_F_000 832
_exptl_crystal_size_max 0.70
_exptl_crystal_size_mid 0.10
_exptl_crystal_size_min 0.10
_refine_diff_density_max 0.407
_refine_diff_density_min -0.307
_refine_diff_density_rms 0.043
_refine_ls_extinction_method none
_refine_ls_goodness_of_fit_ref 0.975
_refine_ls_hydrogen_treatment constr
_refine_ls_matrix_type full
_refine_ls_number_parameters 497
_refine_ls_number_reflns 6936
_refine_ls_number_restraints 0
_refine_ls_restrained_S_all 0.975
_refine_ls_R_factor_all 0.1151
_refine_ls_R_factor_gt 0.0644
_refine_ls_shift/su_max 0.000
_refine_ls_shift/su_mean 0.000
_refine_ls_structure_factor_coef Fsqd
_refine_ls_weighting_details 'calc w=1/[\s^2^(Fo^2^)+(0.0762P)^2^+0.0000P] where P=(Fo^2^+2Fc^2^)/3'
_refine_ls_weighting_scheme calc
_refine_ls_wR_factor_gt 0.1461
_refine_ls_wR_factor_ref 0.1728
_reflns_number_gt 4061
_reflns_number_total 6936
_reflns_threshold_expression >2sigma(I)
_cod_data_source_file jo301008c_si_003.cif
_cod_data_source_block c:\resolucion\da8-h\datosm
_cod_original_sg_symbol_Hall -P1
_cod_database_code 4027351

loop_
_symmetry_equiv_pos_as_xyz
'x, y, z'
'-x, -y, -z'

loop_
_atom_site_label
_atom_site_type_symbol
_atom_site_fract_x
_atom_site_fract_y
_atom_site_fract_z
_atom_site_U_iso_or_equiv
_atom_site_adp_type
_atom_site_occupancy
_atom_site_symmetry_multiplicity
_atom_site_calc_flag
_atom_site_refinement_flags
O1 O 0.7239(3) 0.3810(2) 0.32597(12) 0.0655(7) Uani 1 1 d .
O2 O 0.7915(3) 0.3328(2) -0.05965(13) 0.0695(8) Uani 1 1 d .
O3 O 0.6751(4) 0.6446(3) 0.14673(15) 0.1091(12) Uani 1 1 d .
O4 O 0.7828(3) 0.7606(2) 0.04703(15) 0.0854(9) Uani 1 1 d .
O5 O 0.6141(3) 0.6006(3) 0.03490(15) 0.0888(9) Uani 1 1 d .
O6 O 0.6977(3) 0.5434(3) 0.61760(12) 0.0739(8) Uani 1 1 d .
O7 O 0.7956(4) 0.4462(3) 0.71907(15) 0.1125(12) Uani 1 1 d .
O8 O 0.8629(3) 0.6594(3) 0.67166(16) 0.1005(11) Uani 1 1 d .
S1 S 0.71910(11) 0.64064(9) 0.07740(5) 0.0608(3) Uani 1 1 d .
S2 S 0.75541(12) 0.56359(11) 0.68242(5) 0.0661(3) Uani 1 1 d .
N1 N 0.9495(3) 0.7044(3) 0.52754(16) 0.0589(8) Uani 1 1 d .
H1 H 0.8954 0.6730 0.5612 0.071 Uiso 1 1 calc R
N2 N 0.7648(3) 0.5081(2) 0.48009(13) 0.0443(7) Uani 1 1 d .
H2 H 0.7462 0.5146 0.5226 0.053 Uiso 1 1 calc R
N3 N 0.5463(3) 0.3269(3) 0.58512(15) 0.0555(8) Uani 1 1 d .
H3 H 0.6052 0.3837 0.5936 0.067 Uiso 1 1 calc R
N4 N 0.5483(3) -0.1903(3) -0.06722(15) 0.0644(9) Uani 1 1 d .
H4 H 0.5969 -0.2251 -0.0348 0.077 Uiso 1 1 calc R
N5 N 0.7279(3) 0.0053(3) -0.01718(13) 0.0493(7) Uani 1 1 d .
H5 H 0.7397 -0.0681 0.0057 0.059 Uiso 1 1 calc R
N6 N 0.9180(3) -0.0595(3) 0.11860(14) 0.0517(8) Uani 1 1 d .
H6 H 0.8679 -0.1091 0.0980 0.062 Uiso 1 1 calc R
C1 C 1.0449(4) 0.7972(4) 0.5302(2) 0.0705(12) Uani 1 1 d .
H1A H 1.0627 0.8377 0.5684 0.085 Uiso 1 1 calc R
C2 C 1.1106(5) 0.8214(4) 0.4675(3) 0.0767(13) Uani 1 1 d .
H2A H 1.1809 0.8813 0.4553 0.092 Uiso 1 1 calc R
C3 C 1.0545(4) 0.7410(3) 0.4252(2) 0.0614(10) Uani 1 1 d .
H3A H 1.0806 0.7366 0.3795 0.074 Uiso 1 1 calc R
C4 C 0.9519(4) 0.6679(3) 0.46323(18) 0.0459(9) Uani 1 1 d .
C5 C 0.8637(3) 0.5748(3) 0.44148(17) 0.0434(8) Uani 1 1 d .
C6 C 0.8657(4) 0.5370(3) 0.37537(18) 0.0505(9) Uani 1 1 d .
H6A H 0.9255 0.5670 0.3386 0.061 Uiso 1 1 calc R
C7 C 0.7631(4) 0.4479(3) 0.37559(17) 0.0476(9) Uani 1 1 d .
C8 C 0.6960(3) 0.4265(3) 0.44159(17) 0.0435(8) Uani 1 1 d .
C9 C 0.8052(5) 0.4024(4) 0.26320(19) 0.0821(14) Uani 1 1 d .
H9A H 0.7886 0.4878 0.2425 0.123 Uiso 1 1 calc R
H9B H 0.7789 0.3418 0.2331 0.123 Uiso 1 1 calc R
H9C H 0.9027 0.3919 0.2717 0.123 Uiso 1 1 calc R
C10 C 0.5927(3) 0.3383(3) 0.46056(17) 0.0467(9) Uani 1 1 d .
H10 H 0.5610 0.3010 0.4236 0.056 Uiso 1 1 calc R
C11 C 0.5240(3) 0.2911(3) 0.52143(18) 0.0455(8) Uani 1 1 d .
C12 C 0.4200(4) 0.1953(3) 0.5308(2) 0.0520(9) Uani 1 1 d .
C13 C 0.3811(4) 0.1764(3) 0.5992(2) 0.0578(10) Uani 1 1 d .
C14 C 0.4612(4) 0.2588(4) 0.6320(2) 0.0617(11) Uani 1 1 d .
C15 C 0.4619(5) 0.2800(4) 0.7055(2) 0.0880(14) Uani 1 1 d .
H15A H 0.5565 0.2911 0.7177 0.132 Uiso 1 1 calc R
H15B H 0.4216 0.2072 0.7329 0.132 Uiso 1 1 calc R
H15C H 0.4081 0.3553 0.7131 0.132 Uiso 1 1 calc R
C16 C 0.2731(5) 0.0875(4) 0.6345(2) 0.0842(14) Uani 1 1 d .
H16A H 0.1975 0.0811 0.6042 0.101 Uiso 1 1 calc R
H16B H 0.2345 0.1247 0.6743 0.101 Uiso 1 1 calc R
C17 C 0.3248(5) -0.0444(4) 0.6565(3) 0.1070(18) Uani 1 1 d .
H17A H 0.3556 -0.0852 0.6171 0.161 Uiso 1 1 calc R
H17B H 0.2504 -0.0933 0.6809 0.161 Uiso 1 1 calc R
H17C H 0.4015 -0.0394 0.6854 0.161 Uiso 1 1 calc R
C18 C 0.3616(4) 0.1287(3) 0.4758(2) 0.0685(11) Uani 1 1 d .
H18A H 0.4184 0.0553 0.4681 0.103 Uiso 1 1 calc R
H18B H 0.3609 0.1862 0.4347 0.103 Uiso 1 1 calc R
H18C H 0.2676 0.1017 0.4893 0.103 Uiso 1 1 calc R
C19 C 0.4576(4) -0.2531(5) -0.1010(2) 0.0790(13) Uani 1 1 d .
H19 H 0.4367 -0.3399 -0.0935 0.095 Uiso 1 1 calc R
C20 C 0.4017(5) -0.1660(5) -0.1487(2) 0.0841(14) Uani 1 1 d .
H20 H 0.3363 -0.1830 -0.1797 0.101 Uiso 1 1 calc R
C21 C 0.4598(4) -0.0484(4) -0.14254(19) 0.0714(12) Uani 1 1 d .
H21 H 0.4398 0.0282 -0.1684 0.086 Uiso 1 1 calc R
C22 C 0.5524(4) -0.0640(4) -0.09141(18) 0.0555(10) Uani 1 1 d .
C23 C 0.6387(4) 0.0294(4) -0.06740(17) 0.0508(9) Uani 1 1 d .
C24 C 0.6469(4) 0.1590(4) -0.09220(17) 0.0556(10) Uani 1 1 d .
H24 H 0.5953 0.2009 -0.1265 0.067 Uiso 1 1 calc R
C25 C 0.7449(4) 0.2120(3) -0.05653(18) 0.0532(9) Uani 1 1 d .
C26 C 0.7216(5) 0.4252(4) -0.1059(2) 0.0769(13) Uani 1 1 d .
H26A H 0.7369 0.4033 -0.1516 0.115 Uiso 1 1 calc R
H26B H 0.7584 0.5090 -0.1029 0.115 Uiso 1 1 calc R
H26C H 0.6230 0.4248 -0.0939 0.115 Uiso 1 1 calc R
C27 C 0.7984(4) 0.1167(3) -0.00763(17) 0.0472(9) Uani 1 1 d .
C28 C 0.8916(4) 0.1384(3) 0.04012(17) 0.0511(9) Uani 1 1 d .
H28 H 0.9276 0.2210 0.0333 0.061 Uiso 1 1 calc R
C29 C 0.9457(4) 0.0672(3) 0.09646(17) 0.0469(9) Uani 1 1 d .
C30 C 1.0314(4) 0.1112(3) 0.14453(19) 0.0559(10) Uani 1 1 d .
C31 C 1.0495(5) 0.0125(4) 0.1946(2) 0.0801(14) Uani 1 1 d .
C32 C 0.9802(4) -0.0941(4) 0.1767(2) 0.0635(11) Uani 1 1 d .
C33 C 0.9716(5) -0.2268(4) 0.2117(2) 0.0853(14) Uani 1 1 d .
H33A H 0.8906 -0.2685 0.1978 0.128 Uiso 1 1 calc R
H33B H 0.9644 -0.2237 0.2601 0.128 Uiso 1 1 calc R
H33C H 1.0543 -0.2737 0.1997 0.128 Uiso 1 1 calc R
C36 C 1.0912(4) 0.2439(3) 0.1414(2) 0.0720(12) Uani 1 1 d .
H36A H 1.1162 0.2602 0.1860 0.108 Uiso 1 1 calc R
H36B H 1.0225 0.3055 0.1252 0.108 Uiso 1 1 calc R
H36C H 1.1729 0.2505 0.1109 0.108 Uiso 1 1 calc R
C37 C 0.8537(4) 0.5285(4) 0.0765(2) 0.0852(14) Uani 1 1 d .
H37A H 0.9292 0.5552 0.1017 0.128 Uiso 1 1 calc R
H37B H 0.8865 0.5215 0.0303 0.128 Uiso 1 1 calc R
H37C H 0.8198 0.4469 0.0969 0.128 Uiso 1 1 calc R
C38 C 0.6188(4) 0.6287(5) 0.7292(2) 0.0869(14) Uani 1 1 d .
H38A H 0.5409 0.5709 0.7342 0.130 Uiso 1 1 calc R
H38B H 0.5908 0.7091 0.7058 0.130 Uiso 1 1 calc R
H38C H 0.6492 0.6422 0.7733 0.130 Uiso 1 1 calc R
C34 C 1.1033(6) 0.0294(5) 0.2798(4) 0.139(3) Uani 1 1 d .
H34A H 1.1082 0.1174 0.2902 0.167 Uiso 1 1 calc R
H34B H 1.0518 -0.0239 0.3156 0.167 Uiso 1 1 calc R
C35 C 1.2247(9) -0.0192(8) 0.2602(4) 0.199(4) Uani 1 1 d .
H35A H 1.2108 -0.1043 0.2483 0.299 Uiso 1 1 calc R
H35B H 1.2873 -0.0222 0.2967 0.299 Uiso 1 1 calc R
H35C H 1.2642 0.0334 0.2214 0.299 Uiso 1 1 calc R

loop_
_atom_site_aniso_label
_atom_site_aniso_U_11
_atom_site_aniso_U_22
_atom_site_aniso_U_33
_atom_site_aniso_U_23
_atom_site_aniso_U_13
_atom_site_aniso_U_12
O1 0.0832(19) 0.0683(18) 0.0461(15) -0.0096(13) -0.0031(14) -0.0178(15)
O2 0.094(2) 0.0507(16) 0.0629(17) 0.0042(13) -0.0204(15) 0.0004(15)
O3 0.122(3) 0.144(3) 0.0588(19) -0.0094(19) 0.0101(19) 0.033(2)
O4 0.116(2) 0.0455(16) 0.095(2) 0.0075(15) -0.0314(18) -0.0172(16)
O5 0.085(2) 0.081(2) 0.105(2) -0.0144(18) -0.0368(19) -0.0145(17)
O6 0.096(2) 0.083(2) 0.0476(16) -0.0207(14) -0.0113(15) -0.0020(16)
O7 0.133(3) 0.125(3) 0.070(2) 0.0206(19) 0.0006(19) 0.060(2)
O8 0.081(2) 0.132(3) 0.096(2) -0.045(2) -0.0003(18) -0.022(2)
S1 0.0711(7) 0.0506(6) 0.0612(7) -0.0070(5) -0.0061(5) -0.0016(5)
S2 0.0673(7) 0.0847(8) 0.0485(6) -0.0160(6) -0.0084(5) 0.0138(6)
N1 0.056(2) 0.058(2) 0.064(2) -0.0086(17) -0.0109(16) 0.0031(16)
N2 0.0506(18) 0.0432(17) 0.0384(16) -0.0014(13) -0.0031(14) 0.0036(14)
N3 0.062(2) 0.0466(18) 0.057(2) -0.0034(15) 0.0004(16) -0.0033(15)
N4 0.064(2) 0.075(2) 0.056(2) -0.0125(18) -0.0068(17) -0.0023(19)
N5 0.0557(19) 0.0503(18) 0.0415(17) -0.0014(14) -0.0072(15) 0.0028(15)
N6 0.061(2) 0.0473(18) 0.0488(18) -0.0092(14) -0.0131(15) -0.0037(15)
C1 0.067(3) 0.065(3) 0.085(3) -0.021(2) -0.026(3) 0.000(2)
C2 0.070(3) 0.064(3) 0.097(4) 0.001(3) -0.026(3) -0.019(2)
C3 0.064(3) 0.056(2) 0.062(3) 0.011(2) -0.018(2) -0.007(2)
C4 0.049(2) 0.040(2) 0.048(2) 0.0036(17) -0.0151(18) 0.0074(17)
C5 0.046(2) 0.0372(19) 0.046(2) 0.0049(16) -0.0088(17) 0.0074(16)
C6 0.054(2) 0.048(2) 0.047(2) 0.0054(17) -0.0028(18) 0.0002(18)
C7 0.053(2) 0.046(2) 0.043(2) -0.0017(17) -0.0080(17) 0.0008(18)
C8 0.044(2) 0.0413(19) 0.045(2) -0.0031(16) -0.0082(17) 0.0027(17)
C9 0.103(4) 0.099(3) 0.046(2) -0.018(2) 0.003(2) -0.023(3)
C10 0.047(2) 0.045(2) 0.048(2) -0.0035(17) -0.0077(17) 0.0043(17)
C11 0.044(2) 0.042(2) 0.049(2) 0.0010(17) -0.0009(17) 0.0027(17)
C12 0.044(2) 0.037(2) 0.073(3) 0.0004(19) -0.002(2) 0.0072(17)
C13 0.055(2) 0.042(2) 0.072(3) 0.007(2) 0.010(2) 0.0045(19)
C14 0.072(3) 0.050(2) 0.059(3) 0.005(2) 0.015(2) 0.008(2)
C15 0.116(4) 0.078(3) 0.066(3) -0.003(2) 0.017(3) 0.003(3)
C16 0.083(3) 0.067(3) 0.097(3) 0.009(3) 0.022(3) -0.003(3)
C17 0.112(4) 0.065(3) 0.135(5) 0.028(3) 0.006(3) -0.011(3)
C18 0.055(2) 0.054(2) 0.096(3) -0.004(2) -0.014(2) -0.002(2)
C19 0.065(3) 0.095(4) 0.081(3) -0.027(3) 0.003(3) -0.023(3)
C20 0.070(3) 0.123(4) 0.064(3) -0.023(3) -0.014(2) -0.022(3)
C21 0.069(3) 0.096(3) 0.049(2) -0.006(2) -0.008(2) -0.011(3)
C22 0.055(2) 0.069(3) 0.043(2) -0.009(2) -0.0023(19) -0.004(2)
C23 0.052(2) 0.066(3) 0.034(2) -0.0064(18) 0.0020(17) 0.0035(19)
C24 0.066(3) 0.063(3) 0.037(2) -0.0012(18) -0.0070(18) 0.007(2)
C25 0.068(3) 0.048(2) 0.043(2) -0.0041(18) -0.0017(19) 0.001(2)
C26 0.099(3) 0.058(3) 0.071(3) 0.012(2) -0.017(2) 0.003(2)
C27 0.052(2) 0.049(2) 0.041(2) -0.0051(17) -0.0033(17) 0.0038(18)
C28 0.057(2) 0.045(2) 0.051(2) -0.0041(18) 0.0004(19) -0.0005(18)
C29 0.051(2) 0.045(2) 0.044(2) -0.0045(17) -0.0027(17) 0.0017(17)
C30 0.056(2) 0.051(2) 0.063(2) -0.009(2) -0.022(2) -0.0010(19)
C31 0.103(4) 0.062(3) 0.078(3) 0.004(2) -0.052(3) -0.012(2)
C32 0.078(3) 0.057(3) 0.057(3) -0.003(2) -0.022(2) 0.002(2)
C33 0.123(4) 0.052(3) 0.082(3) 0.006(2) -0.039(3) 0.001(3)
C36 0.085(3) 0.055(2) 0.078(3) -0.007(2) -0.024(2) -0.009(2)
C37 0.077(3) 0.073(3) 0.107(4) -0.019(3) -0.001(3) 0.014(2)
C38 0.073(3) 0.122(4) 0.074(3) -0.045(3) -0.009(2) 0.022(3)
C34 0.082(4) 0.088(4) 0.231(8) 0.060(5) -0.008(5) -0.006(3)
C35 0.208(9) 0.207(9) 0.186(8) -0.079(6) 0.096(7) -0.076(7)

loop_
_atom_type_symbol
_atom_type_description
_atom_type_scat_dispersion_real
_atom_type_scat_dispersion_imag
_atom_type_scat_source
C C 0.0033 0.0016 'International Tables Vol C Tables 4.2.6.8 and 6.1.1.4'
H H 0.0000 0.0000 'International Tables Vol C Tables 4.2.6.8 and 6.1.1.4'
N N 0.0061 0.0033 'International Tables Vol C Tables 4.2.6.8 and 6.1.1.4'
O O 0.0106 0.0060 'International Tables Vol C Tables 4.2.6.8 and 6.1.1.4'
S S 0.1246 0.1234 'International Tables Vol C Tables 4.2.6.8 and 6.1.1.4'

loop_
_geom_angle_atom_site_label_1
_geom_angle_atom_site_label_2
_geom_angle_atom_site_label_3
_geom_angle
C7 O1 C9 115.3(3)
C25 O2 C26 115.5(3)
O3 S1 O5 115.2(2)
O3 S1 O4 112.5(2)
O5 S1 O4 110.45(17)
O3 S1 C37 106.3(2)
O5 S1 C37 106.9(2)
O4 S1 C37 104.8(2)
O7 S2 O8 115.1(2)
O7 S2 O6 111.72(19)
O8 S2 O6 109.88(18)
O7 S2 C38 107.8(2)
O8 S2 C38 106.5(2)
O6 S2 C38 105.19(19)
C1 N1 C4 109.7(3)
C1 N1 H1 125.2
C4 N1 H1 125.2
C5 N2 C8 110.4(3)
C5 N2 H2 124.8
C8 N2 H2 124.8
C14 N3 C11 109.4(3)
C14 N3 H3 125.3
C11 N3 H3 125.3
C19 N4 C22 110.5(4)
C19 N4 H4 124.7
C22 N4 H4 124.7
C23 N5 C27 110.0(3)
C23 N5 H5 125.0
C27 N5 H5 125.0
C32 N6 C29 110.3(3)
C32 N6 H6 124.9
C29 N6 H6 124.9
N1 C1 C2 108.3(4)
N1 C1 H1A 125.8
C2 C1 H1A 125.8
C1 C2 C3 107.9(4)
C1 C2 H2A 126.1
C3 C2 H2A 126.1
C2 C3 C4 107.5(4)
C2 C3 H3A 126.2
C4 C3 H3A 126.2
N1 C4 C3 106.6(3)
N1 C4 C5 125.2(3)
C3 C4 C5 128.2(3)
N2 C5 C6 108.7(3)
N2 C5 C4 125.9(3)
C6 C5 C4 125.4(3)
C7 C6 C5 106.7(3)
C7 C6 H6A 126.7
C5 C6 H6A 126.7
O1 C7 C6 130.4(3)
O1 C7 C8 119.8(3)
C6 C7 C8 109.8(3)
C10 C8 N2 130.4(3)
C10 C8 C7 125.1(3)
N2 C8 C7 104.4(3)
O1 C9 H9A 109.5
O1 C9 H9B 109.5
H9A C9 H9B 109.5
O1 C9 H9C 109.5
H9A C9 H9C 109.5
H9B C9 H9C 109.5
C8 C10 C11 135.5(3)
C8 C10 H10 112.3
C11 C10 H10 112.3
N3 C11 C10 126.5(3)
N3 C11 C12 106.6(3)
C10 C11 C12 126.9(3)
C13 C12 C11 108.0(3)
C13 C12 C18 126.3(3)
C11 C12 C18 125.7(3)
C12 C13 C14 107.2(3)
C12 C13 C16 128.6(4)
C14 C13 C16 124.2(4)
N3 C14 C13 108.8(3)
N3 C14 C15 120.7(4)
C13 C14 C15 130.5(4)
C14 C15 H15A 109.5
C14 C15 H15B 109.5
H15A C15 H15B 109.5
C14 C15 H15C 109.5
H15A C15 H15C 109.5
H15B C15 H15C 109.5
C13 C16 C17 115.0(4)
C13 C16 H16A 108.5
C17 C16 H16A 108.5
C13 C16 H16B 108.5
C17 C16 H16B 108.5
H16A C16 H16B 107.5
C16 C17 H17A 109.5
C16 C17 H17B 109.5
H17A C17 H17B 109.5
C16 C17 H17C 109.5
H17A C17 H17C 109.5
H17B C17 H17C 109.5
C12 C18 H18A 109.5
C12 C18 H18B 109.5
H18A C18 H18B 109.5
C12 C18 H18C 109.5
H18A C18 H18C 109.5
H18B C18 H18C 109.5
N4 C19 C20 107.5(4)
N4 C19 H19 126.3
C20 C19 H19 126.3
C19 C20 C21 107.6(4)
C19 C20 H20 126.2
C21 C20 H20 126.2
C22 C21 C20 108.2(4)
C22 C21 H21 125.9
C20 C21 H21 125.9
N4 C22 C21 106.2(3)
N4 C22 C23 125.1(3)
C21 C22 C23 128.6(4)
N5 C23 C24 109.0(3)
N5 C23 C22 124.7(3)
C24 C23 C22 126.3(3)
C25 C24 C23 106.8(3)
C25 C24 H24 126.6
C23 C24 H24 126.6
O2 C25 C24 131.1(3)
O2 C25 C27 119.4(3)
C24 C25 C27 109.5(3)
O2 C26 H26A 109.5
O2 C26 H26B 109.5
H26A C26 H26B 109.5
O2 C26 H26C 109.5
H26A C26 H26C 109.5
H26B C26 H26C 109.5
C28 C27 N5 129.9(3)
C28 C27 C25 125.2(3)
N5 C27 C25 104.7(3)
C27 C28 C29 135.7(3)
C27 C28 H28 112.2
C29 C28 H28 112.2
N6 C29 C28 126.5(3)
N6 C29 C30 106.1(3)
C28 C29 C30 127.3(3)
C31 C30 C29 107.9(3)
C31 C30 C36 126.5(3)
C29 C30 C36 125.6(3)
C30 C31 C32 107.7(3)
C30 C31 C34 125.4(4)
C32 C31 C34 124.2(4)
N6 C32 C31 108.0(3)
N6 C32 C33 122.3(3)
C31 C32 C33 129.7(4)
C32 C33 H33A 109.5
C32 C33 H33B 109.5
H33A C33 H33B 109.5
C32 C33 H33C 109.5
H33A C33 H33C 109.5
H33B C33 H33C 109.5
C30 C36 H36A 109.5
C30 C36 H36B 109.5
H36A C36 H36B 109.5
C30 C36 H36C 109.5
H36A C36 H36C 109.5
H36B C36 H36C 109.5
S1 C37 H37A 109.5
S1 C37 H37B 109.5
H37A C37 H37B 109.5
S1 C37 H37C 109.5
H37A C37 H37C 109.5
H37B C37 H37C 109.5
S2 C38 H38A 109.5
S2 C38 H38B 109.5
H38A C38 H38B 109.5
S2 C38 H38C 109.5
H38A C38 H38C 109.5
H38B C38 H38C 109.5
C35 C34 C31 86.4(7)
C35 C34 H34A 114.3
C31 C34 H34A 114.3
C35 C34 H34B 114.3
C31 C34 H34B 114.3
H34A C34 H34B 111.4
C34 C35 H35A 109.5
C34 C35 H35B 109.5
H35A C35 H35B 109.5
C34 C35 H35C 109.5
H35A C35 H35C 109.5
H35B C35 H35C 109.5

loop_
_geom_bond_atom_site_label_1
_geom_bond_atom_site_label_2
_geom_bond_distance
O1 C7 1.338(4)
O1 C9 1.427(4)
O2 C25 1.343(4)
O2 C26 1.445(4)
O3 S1 1.418(3)
O4 S1 1.461(3)
O5 S1 1.437(3)
O6 S2 1.459(2)
O7 S2 1.422(3)
O8 S2 1.437(3)
S1 C37 1.736(4)
S2 C38 1.738(4)
N1 C1 1.349(5)
N1 C4 1.366(4)
N1 H1 0.8600
N2 C5 1.337(4)
N2 C8 1.397(4)
N2 H2 0.8600
N3 C14 1.350(4)
N3 C11 1.380(4)
N3 H3 0.8600
N4 C19 1.342(5)
N4 C22 1.361(4)
N4 H4 0.8600
N5 C23 1.346(4)
N5 C27 1.391(4)
N5 H5 0.8600
N6 C32 1.336(4)
N6 C29 1.379(4)
N6 H6 0.8600
C1 C2 1.360(6)
C1 H1A 0.9300
C2 C3 1.382(5)
C2 H2A 0.9300
C3 C4 1.390(5)
C3 H3A 0.9300
C4 C5 1.414(5)
C5 C6 1.406(4)
C6 C7 1.362(4)
C6 H6A 0.9300
C7 C8 1.420(4)
C8 C10 1.371(4)
C9 H9A 0.9600
C9 H9B 0.9600
C9 H9C 0.9600
C10 C11 1.386(4)
C10 H10 0.9300
C11 C12 1.413(4)
C12 C13 1.379(5)
C12 C18 1.489(5)
C13 C14 1.395(5)
C13 C16 1.492(5)
C14 C15 1.494(5)
C15 H15A 0.9600
C15 H15B 0.9600
C15 H15C 0.9600
C16 C17 1.494(6)
C16 H16A 0.9700
C16 H16B 0.9700
C17 H17A 0.9600
C17 H17B 0.9600
C17 H17C 0.9600
C18 H18A 0.9600
C18 H18B 0.9600
C18 H18C 0.9600
C19 C20 1.368(6)
C19 H19 0.9300
C20 C21 1.379(5)
C20 H20 0.9300
C21 C22 1.375(5)
C21 H21 0.9300
C22 C23 1.424(5)
C23 C24 1.397(5)
C24 C25 1.361(5)
C24 H24 0.9300
C25 C27 1.426(5)
C26 H26A 0.9600
C26 H26B 0.9600
C26 H26C 0.9600
C27 C28 1.371(4)
C28 C29 1.394(4)
C28 H28 0.9300
C29 C30 1.405(4)
C30 C31 1.371(5)
C30 C36 1.505(5)
C31 C32 1.394(5)
C31 C34 1.814(8)
C32 C33 1.488(5)
C33 H33A 0.9600
C33 H33B 0.9600
C33 H33C 0.9600
C36 H36A 0.9600
C36 H36B 0.9600
C36 H36C 0.9600
C37 H37A 0.9600
C37 H37B 0.9600
C37 H37C 0.9600
C38 H38A 0.9600
C38 H38B 0.9600
C38 H38C 0.9600
C34 C35 1.319(8)
C34 H34A 0.9700
C34 H34B 0.9700
C35 H35A 0.9600
C35 H35B 0.9600
C35 H35C 0.9600

loop_
_geom_hbond_atom_site_label_D
_geom_hbond_atom_site_label_H
_geom_hbond_atom_site_label_A
_geom_hbond_distance_DH
_geom_hbond_distance_HA
_geom_hbond_distance_DA
_geom_hbond_angle_DHA
_geom_hbond_site_symmetry_A
N1 H1 O8 0.86 2.18 2.916(4) 143.4 .
N1 H1 O6 0.86 2.48 3.288(4) 155.8 .
N1 H1 S2 0.86 2.82 3.674(3) 171.3 .
N2 H2 O6 0.86 1.97 2.823(4) 175.3 .
N3 H3 O6 0.86 2.02 2.856(4) 165.1 .
N4 H4 O5 0.86 2.18 2.907(4) 142.1 1_545
N4 H4 O4 0.86 2.46 3.266(4) 156.5 1_545
N4 H4 S1 0.86 2.80 3.654(3) 171.4 1_545
N5 H5 O4 0.86 1.94 2.798(4) 172.3 1_545
N6 H6 O4 0.86 1.99 2.839(4) 170.2 1_545

loop_
_geom_torsion_atom_site_label_1
_geom_torsion_atom_site_label_2
_geom_torsion_atom_site_label_3
_geom_torsion_atom_site_label_4
_geom_torsion
C4 N1 C1 C2 -0.2(4)
N1 C1 C2 C3 -0.2(5)
C1 C2 C3 C4 0.6(5)
C1 N1 C4 C3 0.6(4)
C1 N1 C4 C5 -178.5(3)
C2 C3 C4 N1 -0.7(4)
C2 C3 C4 C5 178.3(3)
C8 N2 C5 C6 -1.3(4)
C8 N2 C5 C4 178.8(3)
N1 C4 C5 N2 -0.1(5)
C3 C4 C5 N2 -179.0(3)
N1 C4 C5 C6 179.9(3)
C3 C4 C5 C6 1.1(5)
N2 C5 C6 C7 1.3(4)
C4 C5 C6 C7 -178.8(3)
C9 O1 C7 C6 2.5(5)
C9 O1 C7 C8 -175.3(3)
C5 C6 C7 O1 -178.7(3)
C5 C6 C7 C8 -0.8(4)
C5 N2 C8 C10 177.2(3)
C5 N2 C8 C7 0.7(3)
O1 C7 C8 C10 1.5(5)
C6 C7 C8 C10 -176.6(3)
O1 C7 C8 N2 178.2(3)
C6 C7 C8 N2 0.1(4)
N2 C8 C10 C11 -4.2(7)
C7 C8 C10 C11 171.5(4)
C14 N3 C11 C10 -179.1(3)
C14 N3 C11 C12 -0.4(4)
C8 C10 C11 N3 0.2(6)
C8 C10 C11 C12 -178.3(4)
N3 C11 C12 C13 0.6(4)
C10 C11 C12 C13 179.3(3)
N3 C11 C12 C18 179.6(3)
C10 C11 C12 C18 -1.7(6)
C11 C12 C13 C14 -0.5(4)
C18 C12 C13 C14 -179.6(3)
C11 C12 C13 C16 178.6(4)
C18 C12 C13 C16 -0.4(6)
C11 N3 C14 C13 0.0(4)
C11 N3 C14 C15 -179.0(3)
C12 C13 C14 N3 0.3(4)
C16 C13 C14 N3 -178.9(3)
C12 C13 C14 C15 179.2(4)
C16 C13 C14 C15 0.0(7)
C12 C13 C16 C17 88.4(5)
C14 C13 C16 C17 -92.6(5)
C22 N4 C19 C20 0.3(5)
N4 C19 C20 C21 -0.6(5)
C19 C20 C21 C22 0.6(5)
C19 N4 C22 C21 0.1(4)
C19 N4 C22 C23 -179.3(3)
C20 C21 C22 N4 -0.4(4)
C20 C21 C22 C23 178.9(4)
C27 N5 C23 C24 -0.6(4)
C27 N5 C23 C22 178.5(3)
N4 C22 C23 N5 -0.2(6)
C21 C22 C23 N5 -179.4(4)
N4 C22 C23 C24 178.7(3)
C21 C22 C23 C24 -0.4(6)
N5 C23 C24 C25 1.0(4)
C22 C23 C24 C25 -178.0(3)
C26 O2 C25 C24 3.8(6)
C26 O2 C25 C27 -174.1(3)
C23 C24 C25 O2 -179.1(4)
C23 C24 C25 C27 -1.0(4)
C23 N5 C27 C28 175.6(3)
C23 N5 C27 C25 0.0(4)
O2 C25 C27 C28 3.1(5)
C24 C25 C27 C28 -175.3(3)
O2 C25 C27 N5 179.0(3)
C24 C25 C27 N5 0.7(4)
N5 C27 C28 C29 -3.6(7)
C25 C27 C28 C29 171.3(4)
C32 N6 C29 C28 -175.8(3)
C32 N6 C29 C30 0.4(4)
C27 C28 C29 N6 2.8(7)
C27 C28 C29 C30 -172.7(4)
N6 C29 C30 C31 -1.7(4)
C28 C29 C30 C31 174.5(4)
N6 C29 C30 C36 178.8(3)
C28 C29 C30 C36 -5.0(6)
C29 C30 C31 C32 2.3(5)
C36 C30 C31 C32 -178.2(4)
C29 C30 C31 C34 -159.9(4)
C36 C30 C31 C34 19.6(7)
C29 N6 C32 C31 0.9(5)
C29 N6 C32 C33 -178.4(4)
C30 C31 C32 N6 -2.0(5)
C34 C31 C32 N6 160.4(4)
C30 C31 C32 C33 177.3(4)
C34 C31 C32 C33 -20.3(8)
C30 C31 C34 C35 -107.7(6)
C32 C31 C34 C35 93.0(6)

loop_
_cod_related_entry_id
_cod_related_entry_database
_cod_related_entry_code
1 ChemSpider 30659513
